data_2020196
loop_
_publ_author_name
'Nishi, F.'
'Takeuchi, Y.'

_publ_section_title
;
 Cubic structure of sodium calcium germanate Na3.7 Ca1.15 Ge3 O9
;
_journal_name_full 'Acta Crystallographica C (39,1983-)'
_journal_page_first 1867
_journal_page_last 1869
_journal_volume 44
_journal_year 1988
_chemical_formula_sum 'Ca1.15 Ge3 Na3.7 O9'
_chemical_name_systematic 'Na3.70 Ca1.15 Ge3 O9'
_space_group_IT_number 205
_symmetry_space_group_name_Hall '-P 2ac 2ab 3'
_symmetry_space_group_name_H-M 'P a -3'
_cell_angle_alpha 90
_cell_angle_beta 90
_cell_angle_gamma 90
_cell_formula_units_Z 16
_cell_length_a 15.626
_cell_length_b 15.626
_cell_length_c 15.626
_cell_volume 3815.430
_citation_journal_id_ASTM ACSCEE
_cod_data_source_file Nishi_ACSCEE_1988_1603.cif
_cod_data_source_block Ca1.15Ge3Na3.7O9
_cod_original_cell_volume 3815.43
_cod_database_code 2020196

loop_
_symmetry_equiv_pos_as_xyz
x,y,z
-x+1/2,-y,z+1/2
x+1/2,-y+1/2,-z
-x,y+1/2,-z+1/2
z,x,y
-z+1/2,-x,y+1/2
z+1/2,-x+1/2,-y
-z,x+1/2,-y+1/2
y,z,x
y+1/2,-z+1/2,-x
-y,z+1/2,-x+1/2
-y+1/2,-z,x+1/2
-x,-y,-z
x-1/2,y,-z-1/2
-x-1/2,y-1/2,z
x,-y-1/2,z-1/2
-z,-x,-y
z-1/2,x,-y-1/2
-z-1/2,x-1/2,y
z,-x-1/2,y-1/2
-y,-z,-x
-y-1/2,z-1/2,x
y,-z-1/2,x-1/2
y-1/2,z,-x-1/2

loop_
_atom_site_label
_atom_site_type_symbol
_atom_site_fract_x
_atom_site_fract_y
_atom_site_fract_z
_atom_site_occupancy
_atom_site_U_iso_or_equiv
Ca1 Ca+2 0.11826 0.11826 0.11826 0.92 0.0
Ca4 Ca+2 0.395 0.1345 0.4002 0.1 0.0
Na4 Na+1 0 0 0 1 0.0
O4 O-2 0.0794 0.2186 0.2193 1 0.0
O5 O-2 0.0113 0.0207 0.1518 1 0.0
Na1 Na+1 0.11826 0.11826 0.11826 0.08 0.0
Na5 Na+1 0.5 0.5 0.5 0.41 0.0
Na3 Na+1 0.241 0.241 0.241 0.78 0.0
O2 O-2 0.3156 0.4834 0.4308 1 0.0
Ge1 Ge+4 0.48225 0.20925 0.23105 1 0.0
O6 O-2 0.2716 0.1358 0.4775 1 0.0
Na2 Na+1 0.35991 0.35991 0.35991 0.15 0.0
Na6 Na+1 0.395 0.1345 0.4002 0.9 0.0
Ge2 Ge+4 0.47134 0.0056 0.24704 1 0.0
Ca3 Ca+2 0.241 0.241 0.241 0.22 0.0
O3 O-2 0.1033 0.1864 0.4752 1 0.0
Na7 Na+1 0.0893 0.3455 0.1342 1 0.0
O1 O-2 0.2304 0.2905 0.3918 1 0.0
Ca2 Ca+2 0.35991 0.35991 0.35991 0.85 0.0
